data_2208613
loop_
_publ_author_name
'Nordschild, Simon'
'Auner, Norbert'
'Bolte, Michael'

_publ_section_title
;
 A trigonal polymorph of diphenylbis(triphenylsilyl)silane
;
_journal_coeditor_code HG2016
_journal_issue 4
_journal_name_full 'Acta Crystallographica Section E'
_journal_page_first o1426
_journal_page_last o1427
_journal_paper_doi 10.1107/S1600536806008038
_journal_volume 62
_journal_year 2006
_chemical_formula_iupac 'C48 H40 Si3'
_chemical_formula_moiety 'C48 H40 Si3'
_chemical_formula_sum 'C48 H40 Si3'
_chemical_formula_weight 701.07
_chemical_name_systematic
;
diphenylbis(triphenylsilyl)silane
;
_space_group_IT_number 148
_symmetry_cell_setting hexagonal
_symmetry_space_group_name_Hall '-R 3'
_symmetry_space_group_name_H-M 'R -3 :H'
_atom_sites_solution_hydrogens geom
_atom_sites_solution_primary direct
_atom_sites_solution_secondary difmap
_audit_creation_method SHELXL-97
_cell_angle_alpha 90.00
_cell_angle_beta 90.00
_cell_angle_gamma 120.00
_cell_formula_units_Z 18
_cell_length_a 26.947(2)
_cell_length_b 26.947(2)
_cell_length_c 30.741(2)
_cell_measurement_reflns_used 8951
_cell_measurement_temperature 173(2)
_cell_measurement_theta_max 23.4
_cell_measurement_theta_min 2.4
_cell_volume 19332(2)
_computing_cell_refinement X-AREA
_computing_data_collection 'X-AREA (Stoe & Cie, 2001)'
_computing_data_reduction X-AREA|
_computing_molecular_graphics 'XP in SHELXTL-Plus (Sheldrick, 1991)'
_computing_publication_material SHELXL97
_computing_structure_refinement 'SHELXL97 (Sheldrick, 1997)'
_computing_structure_solution 'SHELXS97 (Sheldrick, 1990)'
_diffrn_ambient_temperature 173(2)
_diffrn_measured_fraction_theta_full 0.999
_diffrn_measured_fraction_theta_max 0.981
_diffrn_measurement_device_type 'Stoe IPDS-II two-circle'
_diffrn_measurement_method \w
_diffrn_radiation_monochromator graphite
_diffrn_radiation_source 'fine-focus sealed tube'
_diffrn_radiation_type MoK\a
_diffrn_radiation_wavelength 0.71073
_diffrn_reflns_av_R_equivalents 0.1316
_diffrn_reflns_av_sigmaI/netI 0.2301
_diffrn_reflns_limit_h_max 32
_diffrn_reflns_limit_h_min -32
_diffrn_reflns_limit_k_max 32
_diffrn_reflns_limit_k_min -32
_diffrn_reflns_limit_l_max 36
_diffrn_reflns_limit_l_min -37
_diffrn_reflns_number 59096
_diffrn_reflns_theta_full 25.00
_diffrn_reflns_theta_max 25.57
_diffrn_reflns_theta_min 2.40
_diffrn_standards_decay_% 0
_diffrn_standards_interval_time 0
_diffrn_standards_number 0
_exptl_absorpt_coefficient_mu 0.140
_exptl_absorpt_correction_T_max 0.9848
_exptl_absorpt_correction_T_min 0.9478
_exptl_absorpt_correction_type multi-scan
_exptl_absorpt_process_details '(MULABS; Spek, 2003; Blessing, 1995)'
_exptl_crystal_colour colourless
_exptl_crystal_density_diffrn 1.084
_exptl_crystal_density_method 'not measured'
_exptl_crystal_description needle
_exptl_crystal_F_000 6660
_exptl_crystal_size_max 0.31
_exptl_crystal_size_mid 0.04
_exptl_crystal_size_min 0.03
_refine_diff_density_max 0.815
_refine_diff_density_min -0.288
_refine_ls_extinction_method none
_refine_ls_goodness_of_fit_ref 0.895
_refine_ls_hydrogen_treatment constr
_refine_ls_matrix_type full
_refine_ls_number_parameters 460
_refine_ls_number_reflns 7936
_refine_ls_number_restraints 0
_refine_ls_restrained_S_all 0.895
_refine_ls_R_factor_all 0.2514
_refine_ls_R_factor_gt 0.1054
_refine_ls_shift/su_max 0.000
_refine_ls_shift/su_mean 0.000
_refine_ls_structure_factor_coef Fsqd
_refine_ls_weighting_details 'calc w=1/[\s^2^(Fo^2^)+(0.1364P)^2^] where P=(Fo^2^+2Fc^2^)/3'
_refine_ls_weighting_scheme calc
_refine_ls_wR_factor_gt 0.2349
_refine_ls_wR_factor_ref 0.3101
_reflns_number_gt 2753
_reflns_number_total 7936
_reflns_threshold_expression I>2\s(I)
_cod_data_source_file hg2016.cif
_cod_data_source_block I
_cod_depositor_comments
;
The following automatic conversions were performed:
'_symmetry_cell_setting' value 'Hexagonal' changed to 'hexagonal'
according to '/home/saulius/struct/CIF-dictionaries/cif_core.dic'
dictionary named 'cif_core.dic' version 2.4.1 from 2010-06-29.

Automatic conversion script
Id: cif_fix_enum 1527 2010-12-29 10:47:43Z saulius 

The following automatic conversions were performed:

'_symmetry_cell_setting' value 'Hexagonal' changed to 'hexagonal'
according to /home/saulius/struct/CIF-dictionaries/cif_core.dic
dictionary named 'cif_core.dic' version 2.4.1 from 2010-06-29.

Automatic conversion script
Id: cif_fix_values 1715 2011-07-08 13:25:40Z adriana 
;
_cod_original_sg_symbol_H-M 'R -3'
_cod_database_code 2208613
_cod_database_fobs_code 2208613

loop_
_symmetry_equiv_pos_as_xyz
'x, y, z'
'-y, x-y, z'
'-x+y, -x, z'
'x+2/3, y+1/3, z+1/3'
'-y+2/3, x-y+1/3, z+1/3'
'-x+y+2/3, -x+1/3, z+1/3'
'x+1/3, y+2/3, z+2/3'
'-y+1/3, x-y+2/3, z+2/3'
'-x+y+1/3, -x+2/3, z+2/3'
'-x, -y, -z'
'y, -x+y, -z'
'x-y, x, -z'
'-x+2/3, -y+1/3, -z+1/3'
'y+2/3, -x+y+1/3, -z+1/3'
'x-y+2/3, x+1/3, -z+1/3'
'-x+1/3, -y+2/3, -z+2/3'
'y+1/3, -x+y+2/3, -z+2/3'
'x-y+1/3, x+2/3, -z+2/3'

loop_
_atom_site_type_symbol
_atom_site_label
_atom_site_fract_x
_atom_site_fract_y
_atom_site_fract_z
_atom_site_U_iso_or_equiv
_atom_site_adp_type
_atom_site_calc_flag
_atom_site_refinement_flags
_atom_site_occupancy
Si Si1 0.34294(10) 0.28998(10) 0.54364(7) 0.0490(6) Uani d . 1
Si Si2 0.40041(11) 0.31891(11) 0.61008(7) 0.0532(6) Uani d . 1
Si Si3 0.47394(10) 0.42122(11) 0.62267(7) 0.0537(7) Uani d . 1
C C11 0.3861(3) 0.3039(3) 0.4924(2) 0.0435(19) Uani d . 1
C C12 0.3648(4) 0.2659(3) 0.4578(3) 0.054(2) Uani d . 1
H H12 0.3287 0.2319 0.4606 0.065 Uiso calc R 1
C C13 0.3946(4) 0.2763(4) 0.4194(3) 0.054(2) Uani d . 1
H H13 0.3786 0.2500 0.3960 0.065 Uiso calc R 1
C C14 0.4476(4) 0.3247(4) 0.4148(3) 0.060(2) Uani d . 1
H H14 0.4685 0.3311 0.3885 0.073 Uiso calc R 1
C C15 0.4700(4) 0.3633(4) 0.4479(3) 0.061(2) Uani d . 1
H H15 0.5061 0.3971 0.4445 0.073 Uiso calc R 1
C C16 0.4397(4) 0.3528(4) 0.4864(3) 0.054(2) Uani d . 1
H H16 0.4559 0.3797 0.5094 0.065 Uiso calc R 1
C C21 0.2900(4) 0.2105(4) 0.5474(2) 0.051(2) Uani d . 1
C C22 0.3070(5) 0.1712(4) 0.5572(3) 0.071(3) Uani d . 1
H H22 0.3462 0.1841 0.5630 0.086 Uiso calc R 1
C C23 0.2675(6) 0.1131(5) 0.5587(4) 0.085(3) Uani d . 1
H H23 0.2803 0.0869 0.5653 0.102 Uiso calc R 1
C C24 0.2112(5) 0.0927(4) 0.5511(3) 0.074(3) Uani d . 1
H H24 0.1845 0.0528 0.5526 0.089 Uiso calc R 1
C C25 0.1934(5) 0.1305(4) 0.5412(3) 0.072(3) Uani d . 1
H H25 0.1540 0.1168 0.5355 0.086 Uiso calc R 1
C C26 0.2323(4) 0.1890(4) 0.5394(3) 0.061(2) Uani d . 1
H H26 0.2190 0.2147 0.5325 0.073 Uiso calc R 1
C C31 0.3015(3) 0.3286(3) 0.5395(2) 0.0443(19) Uani d . 1
C C32 0.3061(4) 0.3618(4) 0.5039(3) 0.061(2) Uani d . 1
H H32 0.3308 0.3650 0.4806 0.073 Uiso calc R 1
C C33 0.2754(4) 0.3908(4) 0.5012(3) 0.071(3) Uani d . 1
H H33 0.2796 0.4137 0.4765 0.085 Uiso calc R 1
C C34 0.2390(4) 0.3864(4) 0.5342(3) 0.067(3) Uani d . 1
H H34 0.2190 0.4070 0.5329 0.080 Uiso calc R 1
C C35 0.2320(4) 0.3517(4) 0.5692(3) 0.062(2) Uani d . 1
H H35 0.2059 0.3474 0.5916 0.075 Uiso calc R 1
C C36 0.2621(4) 0.3232(4) 0.5722(3) 0.053(2) Uani d . 1
H H36 0.2565 0.2993 0.5966 0.063 Uiso calc R 1
C C41 0.4459(4) 0.2837(4) 0.6133(3) 0.054(2) Uani d . 1
C C42 0.4666(5) 0.2771(4) 0.6529(3) 0.072(3) Uani d . 1
H H42 0.4530 0.2852 0.6789 0.087 Uiso calc R 1
C C43 0.5068(5) 0.2591(5) 0.6558(4) 0.088(3) Uani d . 1
H H43 0.5211 0.2561 0.6833 0.106 Uiso calc R 1
C C44 0.5256(5) 0.2454(5) 0.6180(4) 0.086(3) Uani d . 1
H H44 0.5531 0.2332 0.6197 0.104 Uiso calc R 1
C C45 0.5052(4) 0.2494(4) 0.5788(4) 0.071(3) Uani d . 1
H H45 0.5172 0.2388 0.5531 0.085 Uiso calc R 1
C C46 0.4664(4) 0.2692(4) 0.5762(3) 0.056(2) Uani d . 1
H H46 0.4533 0.2731 0.5484 0.067 Uiso calc R 1
C C51 0.3465(3) 0.2926(3) 0.6561(2) 0.0454(19) Uani d . 1
C C52 0.3192(4) 0.2360(4) 0.6690(3) 0.068(3) Uani d . 1
H H52 0.3296 0.2108 0.6555 0.082 Uiso calc R 1
C C53 0.2772(4) 0.2142(4) 0.7009(3) 0.070(3) Uani d . 1
H H53 0.2599 0.1751 0.7093 0.084 Uiso calc R 1
C C54 0.2607(4) 0.2498(4) 0.7203(3) 0.052(2) Uani d . 1
H H54 0.2312 0.2352 0.7417 0.062 Uiso calc R 1
C C55 0.2874(4) 0.3067(4) 0.7085(3) 0.054(2) Uani d . 1
H H55 0.2770 0.3318 0.7221 0.065 Uiso calc R 1
C C56 0.3290(3) 0.3271(4) 0.6771(3) 0.051(2) Uani d . 1
H H56 0.3466 0.3664 0.6693 0.061 Uiso calc R 1
C C61 0.5284(3) 0.4451(4) 0.5772(2) 0.048(2) Uani d . 1
C C62 0.5589(4) 0.4156(4) 0.5713(3) 0.057(2) Uani d . 1
H H62 0.5543 0.3867 0.5913 0.069 Uiso calc R 1
C C63 0.5959(4) 0.4294(4) 0.5360(3) 0.064(2) Uani d . 1
H H63 0.6162 0.4094 0.5317 0.076 Uiso calc R 1
C C64 0.6033(4) 0.4712(5) 0.5076(3) 0.076(3) Uani d . 1
H H64 0.6275 0.4793 0.4830 0.092 Uiso calc R 1
C C65 0.5753(4) 0.5021(4) 0.5145(3) 0.074(3) Uani d . 1
H H65 0.5825 0.5330 0.4957 0.089 Uiso calc R 1
C C66 0.5368(4) 0.4880(4) 0.5488(3) 0.062(2) Uani d . 1
H H66 0.5165 0.5080 0.5526 0.075 Uiso calc R 1
C C71 0.4452(4) 0.4729(4) 0.6267(2) 0.049(2) Uani d . 1
C C72 0.4758(4) 0.5234(4) 0.6504(3) 0.062(2) Uani d . 1
H H72 0.5115 0.5326 0.6631 0.074 Uiso calc R 1
C C73 0.4543(6) 0.5604(5) 0.6557(3) 0.078(3) Uani d . 1
H H73 0.4749 0.5943 0.6725 0.093 Uiso calc R 1
C C74 0.4028(5) 0.5478(5) 0.6362(3) 0.076(3) Uani d . 1
H H74 0.3882 0.5732 0.6395 0.091 Uiso calc R 1
C C75 0.3730(5) 0.4984(5) 0.6122(3) 0.070(3) Uani d . 1
H H75 0.3380 0.4898 0.5985 0.084 Uiso calc R 1
C C76 0.3942(4) 0.4612(4) 0.6080(3) 0.060(2) Uani d . 1
H H76 0.3730 0.4268 0.5919 0.072 Uiso calc R 1
C C81 0.5127(4) 0.4261(4) 0.6748(3) 0.051(2) Uani d . 1
C C82 0.5720(4) 0.4592(4) 0.6777(3) 0.069(3) Uani d . 1
H H82 0.5931 0.4795 0.6527 0.083 Uiso calc R 1
C C83 0.6012(5) 0.4634(5) 0.7157(3) 0.078(3) Uani d . 1
H H83 0.6418 0.4858 0.7165 0.093 Uiso calc R 1
C C84 0.5716(5) 0.4353(5) 0.7521(3) 0.072(3) Uani d . 1
H H84 0.5916 0.4376 0.7782 0.087 Uiso calc R 1
C C85 0.5125(5) 0.4035(4) 0.7511(3) 0.068(3) Uani d . 1
H H85 0.4917 0.3851 0.7767 0.082 Uiso calc R 1
C C86 0.4839(4) 0.3986(4) 0.7128(3) 0.056(2) Uani d . 1
H H86 0.4434 0.3758 0.7123 0.067 Uiso calc R 1

loop_
_atom_site_aniso_label
_atom_site_aniso_U_11
_atom_site_aniso_U_22
_atom_site_aniso_U_33
_atom_site_aniso_U_12
_atom_site_aniso_U_13
_atom_site_aniso_U_23
Si1 0.0508(14) 0.0508(14) 0.0473(12) 0.0268(12) 0.0101(11) 0.0015(11)
Si2 0.0649(16) 0.0623(16) 0.0479(13) 0.0433(14) 0.0172(11) 0.0104(11)
Si3 0.0492(14) 0.0678(17) 0.0431(12) 0.0286(13) 0.0044(11) 0.0006(11)
C11 0.042(5) 0.047(5) 0.041(4) 0.023(4) -0.001(3) -0.004(4)
C12 0.068(6) 0.036(5) 0.052(5) 0.021(4) 0.003(4) 0.002(4)
C13 0.072(6) 0.052(5) 0.039(4) 0.033(5) 0.002(4) -0.005(4)
C14 0.061(6) 0.067(6) 0.057(5) 0.035(5) 0.011(5) 0.003(5)
C15 0.044(5) 0.064(6) 0.057(5) 0.014(5) 0.006(4) 0.005(5)
C16 0.061(6) 0.057(6) 0.041(4) 0.026(5) -0.006(4) -0.003(4)
C21 0.057(6) 0.054(5) 0.040(4) 0.025(5) 0.010(4) -0.004(4)
C22 0.067(6) 0.063(7) 0.087(7) 0.035(6) 0.011(5) 0.011(5)
C23 0.094(9) 0.064(7) 0.098(8) 0.041(7) 0.012(7) 0.015(6)
C24 0.079(8) 0.052(6) 0.073(7) 0.019(6) 0.014(6) 0.013(5)
C25 0.070(7) 0.059(7) 0.075(6) 0.025(6) 0.005(5) -0.004(5)
C26 0.060(6) 0.057(6) 0.064(6) 0.028(5) 0.007(5) -0.002(5)
C31 0.034(4) 0.042(5) 0.049(4) 0.013(4) 0.001(3) -0.008(4)
C32 0.055(6) 0.071(6) 0.064(6) 0.037(5) 0.015(4) 0.009(5)
C33 0.071(7) 0.079(7) 0.074(6) 0.047(6) 0.006(5) 0.016(5)
C34 0.057(6) 0.089(7) 0.067(6) 0.046(6) 0.007(5) -0.006(5)
C35 0.068(6) 0.082(7) 0.049(5) 0.047(6) 0.010(4) -0.001(5)
C36 0.056(5) 0.059(5) 0.046(5) 0.031(5) -0.005(4) -0.001(4)
C41 0.054(5) 0.052(5) 0.070(6) 0.037(5) 0.009(4) 0.008(4)
C42 0.097(8) 0.084(7) 0.067(6) 0.069(7) 0.011(6) 0.005(5)
C43 0.125(10) 0.106(9) 0.067(7) 0.082(9) -0.012(7) -0.007(6)
C44 0.096(9) 0.096(9) 0.106(9) 0.077(8) -0.002(7) 0.002(7)
C45 0.057(6) 0.066(7) 0.098(8) 0.037(6) 0.014(6) 0.003(6)
C46 0.065(6) 0.049(5) 0.053(5) 0.028(5) 0.008(4) 0.000(4)
C51 0.050(5) 0.043(5) 0.047(4) 0.026(4) 0.002(4) 0.006(4)
C52 0.091(7) 0.068(7) 0.064(6) 0.054(6) 0.028(5) 0.008(5)
C53 0.089(7) 0.066(6) 0.070(6) 0.049(6) 0.034(5) 0.025(5)
C54 0.046(5) 0.064(6) 0.046(4) 0.029(5) 0.009(4) 0.004(4)
C55 0.053(5) 0.061(6) 0.053(5) 0.032(5) 0.012(4) 0.001(4)
C56 0.050(5) 0.046(5) 0.056(5) 0.023(4) 0.007(4) 0.001(4)
C61 0.035(4) 0.053(5) 0.042(4) 0.011(4) -0.001(3) 0.004(4)
C62 0.047(5) 0.063(6) 0.055(5) 0.022(5) 0.008(4) 0.007(4)
C63 0.048(5) 0.078(7) 0.058(6) 0.025(5) 0.000(4) -0.008(5)
C64 0.054(6) 0.106(9) 0.053(6) 0.028(6) 0.007(5) -0.010(6)
C65 0.065(7) 0.067(7) 0.058(6) 0.008(6) 0.002(5) 0.014(5)
C66 0.053(6) 0.077(7) 0.050(5) 0.028(5) 0.002(4) 0.000(5)
C71 0.049(5) 0.058(5) 0.035(4) 0.023(4) 0.003(4) 0.006(4)
C72 0.068(6) 0.065(6) 0.041(5) 0.024(5) 0.007(4) 0.006(4)
C73 0.117(10) 0.065(7) 0.054(6) 0.048(7) 0.013(6) 0.005(5)
C74 0.107(9) 0.082(8) 0.059(6) 0.062(7) 0.032(6) 0.018(6)
C75 0.073(7) 0.079(7) 0.061(6) 0.041(6) 0.018(5) 0.018(5)
C76 0.057(6) 0.062(6) 0.054(5) 0.025(5) 0.004(4) -0.001(4)
C81 0.049(5) 0.055(5) 0.050(5) 0.026(4) -0.004(4) 0.002(4)
C82 0.063(7) 0.083(7) 0.054(5) 0.031(6) -0.004(5) -0.006(5)
C83 0.065(7) 0.101(9) 0.058(6) 0.036(6) -0.001(5) -0.010(6)
C84 0.069(7) 0.097(8) 0.055(6) 0.044(6) -0.009(5) -0.002(5)
C85 0.094(8) 0.071(7) 0.047(5) 0.047(6) 0.002(5) 0.007(5)
C86 0.056(6) 0.060(6) 0.049(5) 0.026(5) 0.005(4) 0.005(4)

loop_
_atom_type_symbol
_atom_type_description
_atom_type_scat_dispersion_real
_atom_type_scat_dispersion_imag
_atom_type_scat_source
C C 0.0033 0.0016 'International Tables Vol C Tables 4.2.6.8 and 6.1.1.4'
H H 0.0000 0.0000 'International Tables Vol C Tables 4.2.6.8 and 6.1.1.4'
Si Si 0.0817 0.0704 'International Tables Vol C Tables 4.2.6.8 and 6.1.1.4'

loop_
_geom_angle_atom_site_label_1
_geom_angle_atom_site_label_2
_geom_angle_atom_site_label_3
_geom_angle
_geom_angle_publ_flag
C31 Si1 C11 108.3(4) ?
C31 Si1 C21 108.1(4) ?
C11 Si1 C21 108.5(3) ?
C31 Si1 Si2 109.8(3) ?
C11 Si1 Si2 113.9(3) ?
C21 Si1 Si2 108.0(3) ?
C41 Si2 C51 110.0(4) ?
C41 Si2 Si1 110.5(3) ?
C51 Si2 Si1 105.1(3) ?
C41 Si2 Si3 101.0(3) ?
C51 Si2 Si3 109.6(3) ?
Si1 Si2 Si3 120.61(12) y
C81 Si3 C61 107.2(4) ?
C81 Si3 C71 107.9(4) ?
C61 Si3 C71 109.3(4) ?
C81 Si3 Si2 108.4(3) ?
C61 Si3 Si2 108.3(3) ?
C71 Si3 Si2 115.4(3) ?
C12 C11 C16 116.4(7) ?
C12 C11 Si1 120.6(6) ?
C16 C11 Si1 123.0(6) ?
C13 C12 C11 121.6(8) ?
C13 C12 H12 119.2 ?
C11 C12 H12 119.2 ?
C12 C13 C14 120.4(8) ?
C12 C13 H13 119.8 ?
C14 C13 H13 119.8 ?
C15 C14 C13 119.9(8) ?
C15 C14 H14 120.1 ?
C13 C14 H14 120.1 ?
C14 C15 C16 119.5(8) ?
C14 C15 H15 120.2 ?
C16 C15 H15 120.2 ?
C15 C16 C11 122.1(8) ?
C15 C16 H16 118.9 ?
C11 C16 H16 118.9 ?
C22 C21 C26 116.9(8) ?
C22 C21 Si1 122.0(7) ?
C26 C21 Si1 121.1(7) ?
C21 C22 C23 120.7(10) ?
C21 C22 H22 119.6 ?
C23 C22 H22 119.6 ?
C24 C23 C22 121.7(11) ?
C24 C23 H23 119.1 ?
C22 C23 H23 119.1 ?
C23 C24 C25 118.6(10) ?
C23 C24 H24 120.7 ?
C25 C24 H24 120.7 ?
C24 C25 C26 120.7(10) ?
C24 C25 H25 119.7 ?
C26 C25 H25 119.7 ?
C21 C26 C25 121.3(9) ?
C21 C26 H26 119.3 ?
C25 C26 H26 119.3 ?
C32 C31 C36 116.7(8) ?
C32 C31 Si1 122.0(6) ?
C36 C31 Si1 121.3(6) ?
C31 C32 C33 121.6(8) ?
C31 C32 H32 119.2 ?
C33 C32 H32 119.2 ?
C34 C33 C32 120.3(9) ?
C34 C33 H33 119.9 ?
C32 C33 H33 119.9 ?
C35 C34 C33 119.1(9) ?
C35 C34 H34 120.4 ?
C33 C34 H34 120.4 ?
C34 C35 C36 121.0(8) ?
C34 C35 H35 119.5 ?
C36 C35 H35 119.5 ?
C35 C36 C31 121.2(8) ?
C35 C36 H36 119.4 ?
C31 C36 H36 119.4 ?
C42 C41 C46 115.9(8) ?
C42 C41 Si2 120.9(7) ?
C46 C41 Si2 122.8(7) ?
C41 C42 C43 122.2(9) ?
C41 C42 H42 118.9 ?
C43 C42 H42 118.9 ?
C44 C43 C42 119.4(10) ?
C44 C43 H43 120.3 ?
C42 C43 H43 120.3 ?
C45 C44 C43 120.4(10) ?
C45 C44 H44 119.8 ?
C43 C44 H44 119.8 ?
C44 C45 C46 119.7(10) ?
C44 C45 H45 120.2 ?
C46 C45 H45 120.2 ?
C45 C46 C41 122.4(9) ?
C45 C46 H46 118.8 ?
C41 C46 H46 118.8 ?
C52 C51 C56 115.7(7) ?
C52 C51 Si2 121.0(6) ?
C56 C51 Si2 123.2(6) ?
C51 C52 C53 122.9(8) ?
C51 C52 H52 118.6 ?
C53 C52 H52 118.6 ?
C54 C53 C52 119.4(9) ?
C54 C53 H53 120.3 ?
C52 C53 H53 120.3 ?
C53 C54 C55 119.3(8) ?
C53 C54 H54 120.4 ?
C55 C54 H54 120.4 ?
C56 C55 C54 120.1(8) ?
C56 C55 H55 120.0 ?
C54 C55 H55 120.0 ?
C55 C56 C51 122.7(8) ?
C55 C56 H56 118.6 ?
C51 C56 H56 118.6 ?
C66 C61 C62 119.7(8) ?
C66 C61 Si3 121.8(7) ?
C62 C61 Si3 118.4(6) ?
C63 C62 C61 119.3(9) ?
C63 C62 H62 120.3 ?
C61 C62 H62 120.3 ?
C64 C63 C62 120.7(10) ?
C64 C63 H63 119.6 ?
C62 C63 H63 119.6 ?
C63 C64 C65 119.9(9) ?
C63 C64 H64 120.0 ?
C65 C64 H64 120.0 ?
C66 C65 C64 120.4(10) ?
C66 C65 H65 119.8 ?
C64 C65 H65 119.8 ?
C61 C66 C65 119.8(10) ?
C61 C66 H66 120.1 ?
C65 C66 H66 120.1 ?
C76 C71 C72 118.5(9) ?
C76 C71 Si3 122.0(7) ?
C72 C71 Si3 119.5(7) ?
C73 C72 C71 120.5(10) ?
C73 C72 H72 119.7 ?
C71 C72 H72 119.7 ?
C72 C73 C74 119.9(10) ?
C72 C73 H73 120.1 ?
C74 C73 H73 120.1 ?
C75 C74 C73 119.7(10) ?
C75 C74 H74 120.1 ?
C73 C74 H74 120.1 ?
C74 C75 C76 119.9(10) ?
C74 C75 H75 120.1 ?
C76 C75 H75 120.1 ?
C71 C76 C75 121.5(9) ?
C71 C76 H76 119.3 ?
C75 C76 H76 119.3 ?
C82 C81 C86 116.3(8) ?
C82 C81 Si3 121.3(6) ?
C86 C81 Si3 122.4(7) ?
C83 C82 C81 122.1(9) ?
C83 C82 H82 119.0 ?
C81 C82 H82 119.0 ?
C84 C83 C82 119.9(10) ?
C84 C83 H83 120.1 ?
C82 C83 H83 120.1 ?
C83 C84 C85 119.9(9) ?
C83 C84 H84 120.0 ?
C85 C84 H84 120.0 ?
C86 C85 C84 119.7(9) ?
C86 C85 H85 120.1 ?
C84 C85 H85 120.1 ?
C85 C86 C81 122.0(9) ?
C85 C86 H86 119.0 ?
C81 C86 H86 119.0 ?

loop_
_geom_bond_atom_site_label_1
_geom_bond_atom_site_label_2
_geom_bond_distance
_geom_bond_publ_flag
Si1 C31 1.872(8) ?
Si1 C11 1.881(8) ?
Si1 C21 1.892(9) ?
Si1 Si2 2.443(3) y
Si2 C41 1.890(8) ?
Si2 C51 1.894(8) ?
Si2 Si3 2.493(4) y
Si3 C81 1.881(8) ?
Si3 C61 1.892(8) ?
Si3 C71 1.904(9) ?
C11 C12 1.387(10) ?
C11 C16 1.398(11) ?
C12 C13 1.373(11) ?
C12 H12 0.9500 ?
C13 C14 1.377(12) ?
C13 H13 0.9500 ?
C14 C15 1.361(12) ?
C14 H14 0.9500 ?
C15 C16 1.384(11) ?
C15 H15 0.9500 ?
C16 H16 0.9500 ?
C21 C22 1.383(12) ?
C21 C26 1.383(12) ?
C22 C23 1.385(14) ?
C22 H22 0.9500 ?
C23 C24 1.352(15) ?
C23 H23 0.9500 ?
C24 C25 1.358(14) ?
C24 H24 0.9500 ?
C25 C26 1.391(13) ?
C25 H25 0.9500 ?
C26 H26 0.9500 ?
C31 C32 1.379(11) ?
C31 C36 1.415(11) ?
C32 C33 1.398(12) ?
C32 H32 0.9500 ?
C33 C34 1.374(13) ?
C33 H33 0.9500 ?
C34 C35 1.373(13) ?
C34 H34 0.9500 ?
C35 C36 1.373(12) ?
C35 H35 0.9500 ?
C36 H36 0.9500 ?
C41 C42 1.389(12) ?
C41 C46 1.402(11) ?
C42 C43 1.393(14) ?
C42 H42 0.9500 ?
C43 C44 1.389(15) ?
C43 H43 0.9500 ?
C44 C45 1.352(14) ?
C44 H44 0.9500 ?
C45 C46 1.394(12) ?
C45 H45 0.9500 ?
C46 H46 0.9500 ?
C51 C52 1.380(11) ?
C51 C56 1.394(11) ?
C52 C53 1.386(12) ?
C52 H52 0.9500 ?
C53 C54 1.378(12) ?
C53 H53 0.9500 ?
C54 C55 1.379(12) ?
C54 H54 0.9500 ?
C55 C56 1.368(11) ?
C55 H55 0.9500 ?
C56 H56 0.9500 ?
C61 C66 1.375(12) ?
C61 C62 1.409(12) ?
C62 C63 1.395(12) ?
C62 H62 0.9500 ?
C63 C64 1.358(14) ?
C63 H63 0.9500 ?
C64 C65 1.392(15) ?
C64 H64 0.9500 ?
C65 C66 1.392(13) ?
C65 H65 0.9500 ?
C66 H66 0.9500 ?
C71 C76 1.374(12) ?
C71 C72 1.394(12) ?
C72 C73 1.389(14) ?
C72 H72 0.9500 ?
C73 C74 1.389(15) ?
C73 H73 0.9500 ?
C74 C75 1.376(14) ?
C74 H74 0.9500 ?
C75 C76 1.387(13) ?
C75 H75 0.9500 ?
C76 H76 0.9500 ?
C81 C82 1.389(12) ?
C81 C86 1.393(11) ?
C82 C83 1.383(13) ?
C82 H82 0.9500 ?
C83 C84 1.362(13) ?
C83 H83 0.9500 ?
C84 C85 1.380(14) ?
C84 H84 0.9500 ?
C85 C86 1.376(12) ?
C85 H85 0.9500 ?
C86 H86 0.9500 ?

loop_
_geom_torsion_atom_site_label_1
_geom_torsion_atom_site_label_2
_geom_torsion_atom_site_label_3
_geom_torsion_atom_site_label_4
_geom_torsion
C31 Si1 Si2 C41 -176.7(4)
C11 Si1 Si2 C41 -55.1(4)
C21 Si1 Si2 C41 65.6(4)
C31 Si1 Si2 C51 64.7(4)
C11 Si1 Si2 C51 -173.6(4)
C21 Si1 Si2 C51 -53.0(4)
C31 Si1 Si2 Si3 -59.5(3)
C11 Si1 Si2 Si3 62.1(3)
C21 Si1 Si2 Si3 -177.2(3)
C41 Si2 Si3 C81 -54.1(4)
C51 Si2 Si3 C81 61.9(4)
Si1 Si2 Si3 C81 -176.1(3)
C41 Si2 Si3 C61 61.9(4)
C51 Si2 Si3 C61 177.9(4)
Si1 Si2 Si3 C61 -60.0(3)
C41 Si2 Si3 C71 -175.2(4)
C51 Si2 Si3 C71 -59.2(4)
Si1 Si2 Si3 C71 62.8(3)
C31 Si1 C11 C12 -93.9(7)
C21 Si1 C11 C12 23.3(8)
Si2 Si1 C11 C12 143.6(6)
C31 Si1 C11 C16 84.1(7)
C21 Si1 C11 C16 -158.7(7)
Si2 Si1 C11 C16 -38.4(8)
C16 C11 C12 C13 -0.7(12)
Si1 C11 C12 C13 177.4(7)
C11 C12 C13 C14 1.4(13)
C12 C13 C14 C15 -1.8(14)
C13 C14 C15 C16 1.5(14)
C14 C15 C16 C11 -0.8(14)
C12 C11 C16 C15 0.4(12)
Si1 C11 C16 C15 -177.7(7)
C31 Si1 C21 C22 -170.3(7)
C11 Si1 C21 C22 72.4(8)
Si2 Si1 C21 C22 -51.5(7)
C31 Si1 C21 C26 11.2(7)
C11 Si1 C21 C26 -106.0(7)
Si2 Si1 C21 C26 130.0(6)
C26 C21 C22 C23 0.1(13)
Si1 C21 C22 C23 -178.4(8)
C21 C22 C23 C24 -0.6(16)
C22 C23 C24 C25 0.8(16)
C23 C24 C25 C26 -0.7(15)
C22 C21 C26 C25 0.1(12)
Si1 C21 C26 C25 178.6(7)
C24 C25 C26 C21 0.2(14)
C11 Si1 C31 C32 -1.5(8)
C21 Si1 C31 C32 -118.9(7)
Si2 Si1 C31 C32 123.5(7)
C11 Si1 C31 C36 176.0(6)
C21 Si1 C31 C36 58.5(7)
Si2 Si1 C31 C36 -59.1(7)
C36 C31 C32 C33 2.9(13)
Si1 C31 C32 C33 -179.5(7)
C31 C32 C33 C34 -0.7(15)
C32 C33 C34 C35 -2.0(15)
C33 C34 C35 C36 2.2(15)
C34 C35 C36 C31 0.2(14)
C32 C31 C36 C35 -2.7(12)
Si1 C31 C36 C35 179.7(7)
C51 Si2 C41 C42 -42.3(9)
Si1 Si2 C41 C42 -157.8(7)
Si3 Si2 C41 C42 73.4(8)
C51 Si2 C41 C46 145.6(7)
Si1 Si2 C41 C46 30.1(8)
Si3 Si2 C41 C46 -98.7(7)
C46 C41 C42 C43 2.1(15)
Si2 C41 C42 C43 -170.6(9)
C41 C42 C43 C44 -2.0(18)
C42 C43 C44 C45 -0.2(18)
C43 C44 C45 C46 2.1(17)
C44 C45 C46 C41 -2.1(15)
C42 C41 C46 C45 0.0(13)
Si2 C41 C46 C45 172.4(7)
C41 Si2 C51 C52 -39.2(9)
Si1 Si2 C51 C52 79.7(7)
Si3 Si2 C51 C52 -149.3(7)
C41 Si2 C51 C56 145.0(7)
Si1 Si2 C51 C56 -96.0(7)
Si3 Si2 C51 C56 34.9(7)
C56 C51 C52 C53 -0.3(14)
Si2 C51 C52 C53 -176.4(8)
C51 C52 C53 C54 1.2(16)
C52 C53 C54 C55 -1.7(14)
C53 C54 C55 C56 1.3(13)
C54 C55 C56 C51 -0.4(13)
C52 C51 C56 C55 -0.1(13)
Si2 C51 C56 C55 175.9(7)
C81 Si3 C61 C66 -125.7(7)
C71 Si3 C61 C66 -9.0(8)
Si2 Si3 C61 C66 117.5(7)
C81 Si3 C61 C62 57.5(7)
C71 Si3 C61 C62 174.2(6)
Si2 Si3 C61 C62 -59.3(7)
C66 C61 C62 C63 -2.0(12)
Si3 C61 C62 C63 174.9(6)
C61 C62 C63 C64 0.8(13)
C62 C63 C64 C65 2.3(14)
C63 C64 C65 C66 -4.2(15)
C62 C61 C66 C65 0.1(13)
Si3 C61 C66 C65 -176.7(7)
C64 C65 C66 C61 3.0(14)
C81 Si3 C71 C76 -145.8(7)
C61 Si3 C71 C76 98.0(7)
Si2 Si3 C71 C76 -24.3(7)
C81 Si3 C71 C72 32.3(7)
C61 Si3 C71 C72 -83.9(7)
Si2 Si3 C71 C72 153.8(6)
C76 C71 C72 C73 1.3(12)
Si3 C71 C72 C73 -176.9(7)
C71 C72 C73 C74 -1.7(13)
C72 C73 C74 C75 0.6(14)
C73 C74 C75 C76 0.8(14)
C72 C71 C76 C75 0.2(12)
Si3 C71 C76 C75 178.3(7)
C74 C75 C76 C71 -1.2(13)
C61 Si3 C81 C82 18.8(9)
C71 Si3 C81 C82 -98.8(8)
Si2 Si3 C81 C82 135.5(7)
C61 Si3 C81 C86 -163.3(7)
C71 Si3 C81 C86 79.1(8)
Si2 Si3 C81 C86 -46.6(8)
C86 C81 C82 C83 1.8(14)
Si3 C81 C82 C83 179.8(8)
C81 C82 C83 C84 -1.1(17)
C82 C83 C84 C85 -1.0(17)
C83 C84 C85 C86 2.3(16)
C84 C85 C86 C81 -1.6(14)
C82 C81 C86 C85 -0.4(13)
Si3 C81 C86 C85 -178.4(7)

loop_
_cod_related_entry_id
_cod_related_entry_database
_cod_related_entry_code
1 ChemSpider 3656567
